data_4084584
loop_
_publ_author_name
'Lin, Ya-Fan'
'Ichihara, Nobuko'
'Nakajima, Yumiko'
'Ozawa, Fumiyuki'

_publ_section_title
;
 Disproportionation of Bis(phosphaethenyl)pyridine Iron(I) Bromide Induced
 bytBuNC
;
_journal_issue 22
_journal_name_full Organometallics
_journal_page_first 6700
_journal_paper_doi 10.1021/om500901a
_journal_volume 33
_journal_year 2014
_chemical_formula_sum 'C65 H89 Fe N3 P2'
_chemical_formula_weight 1030.18
_chemical_name_systematic
;
 ?
;
_space_group_IT_number 11
_symmetry_cell_setting monoclinic
_symmetry_space_group_name_Hall '-P 2yb'
_symmetry_space_group_name_H-M 'P 1 21/m 1'
_atom_sites_solution_hydrogens geom
_atom_sites_solution_primary direct
_atom_sites_solution_secondary difmap
_audit_creation_method SHELXL-97
_cell_angle_alpha 90.00
_cell_angle_beta 94.88
_cell_angle_gamma 90.00
_cell_formula_units_Z 2
_cell_length_a 10.152
_cell_length_b 29.764
_cell_length_c 10.313
_cell_measurement_reflns_used 25
_cell_measurement_temperature 173(2)
_cell_measurement_theta_max 18
_cell_measurement_theta_min 12
_cell_volume 3104.923
_computing_cell_refinement 'Rigaku AFC10/Saturn 70 CCD'
_computing_data_collection 'Rigaku AFC10/Saturn 70 CCD'
_computing_data_reduction 'Rigaku AFC10/Saturn 70 CCD'
_computing_molecular_graphics 'SHELXL-97 (Sheldrick, 1997)'
_computing_publication_material 'ORTEP3 for windows'
_computing_structure_refinement 'SHELXL-97 (Sheldrick, 1997)'
_computing_structure_solution DIRDIF-2008
_diffrn_ambient_temperature 173(2)
_diffrn_detector_area_resol_mean ' CCD area detector '
_diffrn_measured_fraction_theta_full 0.996
_diffrn_measured_fraction_theta_max 0.996
_diffrn_measurement_device_type 'fine-focus sealed tube'
_diffrn_measurement_method graphite
_diffrn_radiation_monochromator graphite
_diffrn_radiation_source 'fine-focus sealed tube'
_diffrn_radiation_type MoK\a
_diffrn_radiation_wavelength 0.71070
_diffrn_reflns_av_R_equivalents 0.0611
_diffrn_reflns_av_sigmaI/netI 0.0800
_diffrn_reflns_limit_h_max 9
_diffrn_reflns_limit_h_min -13
_diffrn_reflns_limit_k_max 38
_diffrn_reflns_limit_k_min -38
_diffrn_reflns_limit_l_max 13
_diffrn_reflns_limit_l_min -13
_diffrn_reflns_number 25512
_diffrn_reflns_theta_full 27.49
_diffrn_reflns_theta_max 27.49
_diffrn_reflns_theta_min 3.02
_diffrn_standards_number ' phi and omega scans'
_exptl_absorpt_coefficient_mu 0.333
_exptl_absorpt_correction_type none
_exptl_crystal_colour green
_exptl_crystal_density_diffrn 1.102
_exptl_crystal_density_meas ?
_exptl_crystal_density_method 'not measured'
_exptl_crystal_description block
_exptl_crystal_F_000 1112
_exptl_crystal_size_max 0.21
_exptl_crystal_size_mid 0.14
_exptl_crystal_size_min 0.04
_refine_diff_density_max 0.905
_refine_diff_density_min -0.483
_refine_diff_density_rms 0.065
_refine_ls_extinction_method none
_refine_ls_goodness_of_fit_ref 0.988
_refine_ls_hydrogen_treatment constr
_refine_ls_matrix_type full
_refine_ls_number_parameters 350
_refine_ls_number_reflns 7245
_refine_ls_number_restraints 0
_refine_ls_restrained_S_all 0.988
_refine_ls_R_factor_all 0.1059
_refine_ls_R_factor_gt 0.0676
_refine_ls_shift/su_max 0.007
_refine_ls_shift/su_mean 0.001
_refine_ls_structure_factor_coef Fsqd
_refine_ls_weighting_details 'calc w=1/[\s^2^(Fo^2^)+(0.1000P)^2^+0.0000P] where P=(Fo^2^+2Fc^2^)/3'
_refine_ls_weighting_scheme calc
_refine_ls_wR_factor_gt 0.1683
_refine_ls_wR_factor_ref 0.1948
_reflns_number_gt 4719
_reflns_number_total 7245
_reflns_threshold_expression >2sigma(I)
_cod_data_source_file om500901a_si_002.cif
_cod_data_source_block 3
_cod_depositor_comments
;
The following automatic conversions were performed:

'_symmetry_cell_setting' value 'Monoclinic' changed to 'monoclinic'
according to
/home/saulius/struct/COD-crude-data--automatic-downloads/rss-feeds/ACS/lib/dictionaries/cif_core.dic
dictionary named 'cif_core.dic' version 2.4.2 from
2011-04-26.

'_exptl_absorpt_correction_type' value 'None' changed to
'none' according to
/home/saulius/struct/COD-crude-data--automatic-downloads/rss-feeds/ACS/lib/dictionaries/cif_core.dic
dictionary named 'cif_core.dic' version 2.4.2 from 2011-04-26.

Automatic conversion script
Id: cif_fix_values 2827 2014-09-09 07:05:25Z andrius 

The following automatic conversions were performed:

'_exptl_crystal_density_meas' value 'not measured' was changed to '?'
- the value is perceived as not measured.

Automatic conversion script
Id: cif_fix_values 3008 2015-01-20 13:52:24Z robertas 

 Adding full bibliography for 4084583--4084584.cif.
;
_cod_original_cell_volume 3105.1
_cod_original_sg_symbol_H-M P21/m
_cod_database_code 4084584

loop_
_symmetry_equiv_pos_as_xyz
'x, y, z'
'-x, y+1/2, -z'
'-x, -y, -z'
'x, -y-1/2, z'

loop_
_atom_site_label
_atom_site_type_symbol
_atom_site_fract_x
_atom_site_fract_y
_atom_site_fract_z
_atom_site_U_iso_or_equiv
_atom_site_adp_type
_atom_site_occupancy
_atom_site_symmetry_multiplicity
_atom_site_calc_flag
_atom_site_refinement_flags
Fe1 Fe 0.10469(6) 0.2500 0.15300(5) 0.03064(18) Uani 1 2 d S
P1 P 0.16633(7) 0.18129(2) 0.15683(7) 0.0312(2) Uani 1 1 d .
C1 C 0.2257(3) 0.16951(10) 0.0100(3) 0.0335(6) Uani 1 1 d .
C2 C 0.2419(3) 0.20981(9) -0.0619(3) 0.0310(6) Uani 1 1 d .
C3 C 0.0402(4) 0.2500 0.3116(4) 0.0367(9) Uani 1 2 d S
N1 N -0.0007(4) 0.2500 0.4143(4) 0.0480(10) Uani 1 2 d S
C4 C -0.0620(4) 0.2500 0.0682(4) 0.0400(10) Uani 1 2 d S
N2 N -0.1680(4) 0.2500 0.0162(4) 0.0505(10) Uani 1 2 d S
C5 C -0.0745(5) 0.2500 0.5293(5) 0.0575(14) Uani 1 2 d S
C6 C -0.2192(5) 0.2500 0.4827(6) 0.079(2) Uani 1 2 d S
H6 H -0.2402 0.2229 0.4312 0.119 Uiso 0.50 1 calc PR
H6A H -0.2395 0.2766 0.4288 0.119 Uiso 0.50 1 calc PR
H6B H -0.2721 0.2505 0.5579 0.119 Uiso 1 2 calc SR
C7 C -0.0335(5) 0.2091(2) 0.6080(5) 0.112(2) Uani 1 1 d .
H7 H -0.0629 0.1820 0.5597 0.168 Uiso 1 1 calc R
H7A H -0.0738 0.2100 0.6910 0.168 Uiso 1 1 calc R
H7B H 0.0630 0.2086 0.6246 0.168 Uiso 1 1 calc R
C8 C -0.3049(4) 0.2500 -0.0407(4) 0.0448(11) Uani 1 2 d S
C9 C -0.3935(5) 0.2500 0.0701(6) 0.080(2) Uani 1 2 d S
H9 H -0.3660 0.2260 0.1316 0.120 Uiso 0.50 1 calc PR
H9A H -0.4853 0.2449 0.0355 0.120 Uiso 0.50 1 calc PR
H9B H -0.3868 0.2791 0.1149 0.120 Uiso 0.50 1 calc PR
C10 C -0.3275(4) 0.20825(18) -0.1224(5) 0.0986(19) Uani 1 1 d .
H10 H -0.2574 0.2055 -0.1816 0.148 Uiso 1 1 calc R
H10A H -0.4134 0.2103 -0.1732 0.148 Uiso 1 1 calc R
H10B H -0.3265 0.1818 -0.0657 0.148 Uiso 1 1 calc R
C11 C 0.3036(3) 0.21014(10) -0.1783(3) 0.0349(6) Uani 1 1 d .
H11 H 0.3260 0.1826 -0.2173 0.042 Uiso 1 1 calc R
C12 C 0.3319(4) 0.2500 -0.2364(4) 0.0380(10) Uani 1 2 d S
H12 H 0.3710 0.2500 -0.3169 0.046 Uiso 1 2 calc SR
C13 C 0.2595(3) 0.12499(10) -0.0449(3) 0.0360(7) Uani 1 1 d .
C14 C 0.3507(4) 0.09643(11) 0.0191(3) 0.0498(9) Uani 1 1 d .
H14 H 0.3914 0.1048 0.1019 0.060 Uiso 1 1 calc R
C15 C 0.3842(4) 0.05553(12) -0.0352(4) 0.0660(12) Uani 1 1 d .
H15 H 0.4459 0.0362 0.0115 0.079 Uiso 1 1 calc R
C16 C 0.3288(4) 0.04300(13) -0.1553(4) 0.0653(12) Uani 1 1 d .
H16 H 0.3535 0.0155 -0.1929 0.078 Uiso 1 1 calc R
C17 C 0.2357(4) 0.07089(13) -0.2222(4) 0.0622(11) Uani 1 1 d .
H17 H 0.1965 0.0623 -0.3055 0.075 Uiso 1 1 calc R
C18 C 0.2007(3) 0.11115(12) -0.1668(3) 0.0493(8) Uani 1 1 d .
H18 H 0.1358 0.1297 -0.2119 0.059 Uiso 1 1 calc R
C19 C 0.1617(3) 0.12783(10) 0.2464(3) 0.0337(6) Uani 1 1 d .
C20 C 0.2737(3) 0.11518(10) 0.3312(3) 0.0347(6) Uani 1 1 d .
C21 C 0.2894(3) 0.07018(10) 0.3640(3) 0.0376(7) Uani 1 1 d .
H21 H 0.3661 0.0615 0.4173 0.045 Uiso 1 1 calc R
C22 C 0.1985(3) 0.03722(10) 0.3229(3) 0.0379(7) Uani 1 1 d .
C23 C 0.0826(3) 0.05123(10) 0.2545(3) 0.0390(7) Uani 1 1 d .
H23 H 0.0163 0.0295 0.2317 0.047 Uiso 1 1 calc R
C24 C 0.0584(3) 0.09579(10) 0.2175(3) 0.0346(6) Uani 1 1 d .
C25 C 0.3783(3) 0.14871(10) 0.3940(3) 0.0409(7) Uani 1 1 d .
C26 C 0.4681(4) 0.16947(14) 0.2982(4) 0.0618(10) Uani 1 1 d .
H26 H 0.4138 0.1842 0.2274 0.093 Uiso 1 1 calc R
H26A H 0.5215 0.1458 0.2622 0.093 Uiso 1 1 calc R
H26B H 0.5265 0.1917 0.3436 0.093 Uiso 1 1 calc R
C27 C 0.4708(4) 0.12630(12) 0.5017(4) 0.0595(10) Uani 1 1 d .
H27 H 0.5310 0.1489 0.5428 0.089 Uiso 1 1 calc R
H27A H 0.5224 0.1026 0.4634 0.089 Uiso 1 1 calc R
H27B H 0.4180 0.1131 0.5672 0.089 Uiso 1 1 calc R
C28 C 0.3076(4) 0.18577(12) 0.4627(3) 0.0547(9) Uani 1 1 d .
H28 H 0.2502 0.2026 0.3988 0.082 Uiso 1 1 calc R
H28A H 0.3731 0.2062 0.5062 0.082 Uiso 1 1 calc R
H28B H 0.2541 0.1724 0.5274 0.082 Uiso 1 1 calc R
C29 C 0.2278(3) -0.01242(10) 0.3531(3) 0.0443(8) Uani 1 1 d .
C30 C 0.1129(5) -0.04325(14) 0.3129(7) 0.118(2) Uani 1 1 d .
H30 H 0.0396 -0.0369 0.3661 0.177 Uiso 1 1 calc R
H30A H 0.1407 -0.0746 0.3256 0.177 Uiso 1 1 calc R
H30B H 0.0840 -0.0382 0.2209 0.177 Uiso 1 1 calc R
C31 C 0.2636(6) -0.01942(14) 0.4967(4) 0.0869(15) Uani 1 1 d .
H31 H 0.3449 -0.0029 0.5234 0.130 Uiso 1 1 calc R
H31A H 0.2775 -0.0515 0.5141 0.130 Uiso 1 1 calc R
H31B H 0.1917 -0.0084 0.5458 0.130 Uiso 1 1 calc R
C32 C 0.3450(5) -0.02753(15) 0.2808(5) 0.0937(17) Uani 1 1 d .
H32 H 0.3210 -0.0262 0.1868 0.141 Uiso 1 1 calc R
H32A H 0.3687 -0.0584 0.3057 0.141 Uiso 1 1 calc R
H32B H 0.4205 -0.0077 0.3034 0.141 Uiso 1 1 calc R
C33 C -0.0811(3) 0.10745(10) 0.1527(3) 0.0416(7) Uani 1 1 d .
C34 C -0.0796(3) 0.12106(12) 0.0083(3) 0.0486(8) Uani 1 1 d .
H34 H -0.0403 0.1510 0.0027 0.073 Uiso 1 1 calc R
H34A H -0.1703 0.1216 -0.0326 0.073 Uiso 1 1 calc R
H34B H -0.0273 0.0993 -0.0367 0.073 Uiso 1 1 calc R
C35 C -0.1394(3) 0.14536(12) 0.2319(4) 0.0515(9) Uani 1 1 d .
H35 H -0.1406 0.1359 0.3228 0.077 Uiso 1 1 calc R
H35A H -0.2298 0.1519 0.1957 0.077 Uiso 1 1 calc R
H35B H -0.0849 0.1724 0.2274 0.077 Uiso 1 1 calc R
C36 C -0.1767(3) 0.06760(12) 0.1547(4) 0.0566(9) Uani 1 1 d .
H36 H -0.1465 0.0433 0.1004 0.085 Uiso 1 1 calc R
H36A H -0.2654 0.0772 0.1208 0.085 Uiso 1 1 calc R
H36B H -0.1794 0.0568 0.2443 0.085 Uiso 1 1 calc R
N3 N 0.2038(3) 0.2500 -0.0064(3) 0.0290(7) Uani 1 2 d S

loop_
_atom_site_aniso_label
_atom_site_aniso_U_11
_atom_site_aniso_U_22
_atom_site_aniso_U_33
_atom_site_aniso_U_23
_atom_site_aniso_U_13
_atom_site_aniso_U_12
Fe1 0.0304(3) 0.0317(3) 0.0300(3) 0.000 0.0033(2) 0.000
P1 0.0334(4) 0.0305(4) 0.0300(4) 0.0010(3) 0.0039(3) -0.0013(3)
C1 0.0348(16) 0.0320(15) 0.0334(15) -0.0011(12) 0.0014(12) -0.0009(12)
C2 0.0302(15) 0.0333(15) 0.0288(14) -0.0036(12) -0.0015(11) 0.0003(11)
C3 0.037(2) 0.030(2) 0.042(2) 0.000 0.0008(19) 0.000
N1 0.047(2) 0.064(3) 0.035(2) 0.000 0.0126(17) 0.000
C4 0.036(2) 0.040(2) 0.045(3) 0.000 0.012(2) 0.000
N2 0.036(2) 0.069(3) 0.046(2) 0.000 -0.0005(18) 0.000
C5 0.046(3) 0.095(4) 0.034(2) 0.000 0.011(2) 0.000
C6 0.039(3) 0.138(6) 0.061(4) 0.000 0.002(3) 0.000
C7 0.088(3) 0.181(6) 0.072(3) 0.060(3) 0.033(3) 0.039(4)
C8 0.026(2) 0.065(3) 0.043(3) 0.000 -0.0022(18) 0.000
C9 0.039(3) 0.143(6) 0.058(3) 0.000 0.011(3) 0.000
C10 0.054(2) 0.111(4) 0.125(5) -0.056(3) -0.028(3) 0.020(3)
C11 0.0407(16) 0.0356(16) 0.0280(15) -0.0027(12) 0.0013(12) -0.0014(13)
C12 0.043(2) 0.043(2) 0.028(2) 0.000 0.0031(18) 0.000
C13 0.0409(17) 0.0318(15) 0.0367(16) -0.0039(13) 0.0123(13) -0.0068(13)
C14 0.061(2) 0.0426(19) 0.048(2) 0.0016(16) 0.0165(17) 0.0117(16)
C15 0.086(3) 0.045(2) 0.072(3) 0.007(2) 0.032(2) 0.019(2)
C16 0.080(3) 0.038(2) 0.082(3) -0.019(2) 0.035(2) -0.0040(19)
C17 0.058(2) 0.061(2) 0.071(3) -0.032(2) 0.024(2) -0.025(2)
C18 0.047(2) 0.049(2) 0.052(2) -0.0158(17) 0.0063(16) -0.0061(16)
C19 0.0366(16) 0.0330(15) 0.0323(15) 0.0012(12) 0.0080(12) -0.0003(12)
C20 0.0353(16) 0.0373(16) 0.0318(15) -0.0011(13) 0.0051(12) -0.0013(12)
C21 0.0351(16) 0.0375(16) 0.0395(17) 0.0036(14) -0.0001(13) 0.0020(13)
C22 0.0411(18) 0.0326(15) 0.0405(17) 0.0015(13) 0.0066(13) 0.0013(13)
C23 0.0430(18) 0.0345(16) 0.0395(17) 0.0017(13) 0.0036(13) -0.0037(13)
C24 0.0358(16) 0.0337(15) 0.0341(15) 0.0010(13) 0.0022(12) -0.0024(12)
C25 0.0467(18) 0.0344(16) 0.0401(17) 0.0005(14) -0.0055(14) -0.0032(14)
C26 0.046(2) 0.071(3) 0.067(2) 0.004(2) -0.0006(18) -0.0220(19)
C27 0.055(2) 0.048(2) 0.070(2) 0.0021(18) -0.0284(19) -0.0039(16)
C28 0.067(2) 0.048(2) 0.046(2) -0.0122(16) -0.0131(17) 0.0066(17)
C29 0.053(2) 0.0286(16) 0.0514(19) 0.0015(15) 0.0032(15) 0.0022(14)
C30 0.101(4) 0.037(2) 0.205(7) 0.015(3) -0.053(4) -0.008(2)
C31 0.148(5) 0.045(2) 0.068(3) 0.015(2) 0.009(3) 0.017(3)
C32 0.121(4) 0.061(3) 0.105(4) 0.015(3) 0.047(3) 0.035(3)
C33 0.0322(16) 0.0373(17) 0.055(2) 0.0084(15) -0.0004(14) -0.0076(13)
C34 0.0423(19) 0.051(2) 0.051(2) 0.0050(16) -0.0077(15) -0.0031(15)
C35 0.0340(18) 0.054(2) 0.068(2) 0.0060(18) 0.0089(16) -0.0001(15)
C36 0.0402(19) 0.052(2) 0.075(3) 0.0135(19) -0.0059(17) -0.0102(16)
N3 0.0302(18) 0.0281(17) 0.0283(17) 0.000 -0.0001(13) 0.000

loop_
_atom_type_symbol
_atom_type_description
_atom_type_scat_dispersion_real
_atom_type_scat_dispersion_imag
_atom_type_scat_source
C C 0.0033 0.0016 'International Tables Vol C Tables 4.2.6.8 and 6.1.1.4'
Fe Fe 0.3463 0.8444 'International Tables Vol C Tables 4.2.6.8 and 6.1.1.4'
N N 0.0061 0.0033 'International Tables Vol C Tables 4.2.6.8 and 6.1.1.4'
P P 0.1023 0.0942 'International Tables Vol C Tables 4.2.6.8 and 6.1.1.4'
H H 0.0000 0.0000 'International Tables Vol C Tables 4.2.6.8 and 6.1.1.4'

loop_
_geom_angle_atom_site_label_1
_geom_angle_atom_site_label_2
_geom_angle_atom_site_label_3
_geom_angle
_geom_angle_site_symmetry_1
_geom_angle_site_symmetry_3
C3 Fe1 C4 92.35(19) . .
C3 Fe1 N3 170.99(16) . .
C4 Fe1 N3 96.66(16) . .
C3 Fe1 P1 96.37(4) . 4_565
C4 Fe1 P1 105.37(3) . 4_565
N3 Fe1 P1 81.27(3) . 4_565
C3 Fe1 P1 96.37(4) . .
C4 Fe1 P1 105.37(3) . .
N3 Fe1 P1 81.27(3) . .
P1 Fe1 P1 146.08(5) 4_565 .
C1 P1 C19 107.00(13) . .
C1 P1 Fe1 107.68(10) . .
C19 P1 Fe1 144.63(10) . .
C2 C1 C13 120.6(2) . .
C2 C1 P1 110.6(2) . .
C13 C1 P1 128.8(2) . .
N3 C2 C11 120.4(3) . .
N3 C2 C1 117.4(3) . .
C11 C2 C1 122.1(3) . .
N1 C3 Fe1 179.6(4) . .
C3 N1 C5 169.8(5) . .
N2 C4 Fe1 179.1(4) . .
C4 N2 C8 176.1(4) . .
N1 C5 C7 107.6(3) . .
N1 C5 C7 107.6(3) . 4_565
C7 C5 C7 108.3(6) . 4_565
N1 C5 C6 107.3(4) . .
C7 C5 C6 113.0(3) . .
C7 C5 C6 113.0(3) 4_565 .
C5 C6 H6 109.5 . .
C5 C6 H6A 109.5 . .
H6 C6 H6A 109.5 . .
C5 C6 H6B 109.5 . .
H6 C6 H6B 109.5 . .
H6A C6 H6B 109.5 . .
C5 C7 H7 109.5 . .
C5 C7 H7A 109.5 . .
H7 C7 H7A 109.5 . .
C5 C7 H7B 109.5 . .
H7 C7 H7B 109.5 . .
H7A C7 H7B 109.5 . .
N2 C8 C10 108.6(3) . .
N2 C8 C10 108.6(3) . 4_565
C10 C8 C10 110.9(5) . 4_565
N2 C8 C9 107.7(4) . .
C10 C8 C9 110.5(3) . .
C10 C8 C9 110.5(3) 4_565 .
C8 C9 H9 109.5 . .
C8 C9 H9A 109.5 . .
H9 C9 H9A 109.5 . .
C8 C9 H9B 109.5 . .
H9 C9 H9B 109.5 . .
H9A C9 H9B 109.5 . .
C8 C10 H10 109.5 . .
C8 C10 H10A 109.5 . .
H10 C10 H10A 109.5 . .
C8 C10 H10B 109.5 . .
H10 C10 H10B 109.5 . .
H10A C10 H10B 109.5 . .
C12 C11 C2 120.4(3) . .
C12 C11 H11 119.8 . .
C2 C11 H11 119.8 . .
C11 C12 C11 119.9(4) 4_565 .
C11 C12 H12 120.0 4_565 .
C11 C12 H12 120.0 . .
C14 C13 C18 117.6(3) . .
C14 C13 C1 122.1(3) . .
C18 C13 C1 120.3(3) . .
C13 C14 C15 121.4(4) . .
C13 C14 H14 119.3 . .
C15 C14 H14 119.3 . .
C16 C15 C14 120.4(4) . .
C16 C15 H15 119.8 . .
C14 C15 H15 119.8 . .
C15 C16 C17 119.6(3) . .
C15 C16 H16 120.2 . .
C17 C16 H16 120.2 . .
C18 C17 C16 119.8(4) . .
C18 C17 H17 120.1 . .
C16 C17 H17 120.1 . .
C17 C18 C13 121.1(4) . .
C17 C18 H18 119.4 . .
C13 C18 H18 119.4 . .
C20 C19 C24 119.0(3) . .
C20 C19 P1 118.9(2) . .
C24 C19 P1 121.4(2) . .
C21 C20 C19 118.3(3) . .
C21 C20 C25 117.2(3) . .
C19 C20 C25 124.5(3) . .
C22 C21 C20 123.3(3) . .
C22 C21 H21 118.4 . .
C20 C21 H21 118.4 . .
C23 C22 C21 117.2(3) . .
C23 C22 C29 122.4(3) . .
C21 C22 C29 120.4(3) . .
C22 C23 C24 123.3(3) . .
C22 C23 H23 118.4 . .
C24 C23 H23 118.4 . .
C23 C24 C19 117.9(3) . .
C23 C24 C33 117.6(3) . .
C19 C24 C33 124.5(3) . .
C28 C25 C26 109.8(3) . .
C28 C25 C27 105.1(3) . .
C26 C25 C27 106.2(3) . .
C28 C25 C20 109.0(3) . .
C26 C25 C20 114.3(3) . .
C27 C25 C20 112.0(3) . .
C25 C26 H26 109.5 . .
C25 C26 H26A 109.5 . .
H26 C26 H26A 109.5 . .
C25 C26 H26B 109.5 . .
H26 C26 H26B 109.5 . .
H26A C26 H26B 109.5 . .
C25 C27 H27 109.5 . .
C25 C27 H27A 109.5 . .
H27 C27 H27A 109.5 . .
C25 C27 H27B 109.5 . .
H27 C27 H27B 109.5 . .
H27A C27 H27B 109.5 . .
C25 C28 H28 109.5 . .
C25 C28 H28A 109.5 . .
H28 C28 H28A 109.5 . .
C25 C28 H28B 109.5 . .
H28 C28 H28B 109.5 . .
H28A C28 H28B 109.5 . .
C31 C29 C30 107.5(4) . .
C31 C29 C32 107.8(4) . .
C30 C29 C32 107.6(4) . .
C31 C29 C22 111.0(3) . .
C30 C29 C22 113.4(3) . .
C32 C29 C22 109.3(3) . .
C29 C30 H30 109.5 . .
C29 C30 H30A 109.5 . .
H30 C30 H30A 109.5 . .
C29 C30 H30B 109.5 . .
H30 C30 H30B 109.5 . .
H30A C30 H30B 109.5 . .
C29 C31 H31 109.5 . .
C29 C31 H31A 109.5 . .
H31 C31 H31A 109.5 . .
C29 C31 H31B 109.5 . .
H31 C31 H31B 109.5 . .
H31A C31 H31B 109.5 . .
C29 C32 H32 109.5 . .
C29 C32 H32A 109.5 . .
H32 C32 H32A 109.5 . .
C29 C32 H32B 109.5 . .
H32 C32 H32B 109.5 . .
H32A C32 H32B 109.5 . .
C36 C33 C35 106.7(3) . .
C36 C33 C34 105.9(3) . .
C35 C33 C34 110.8(3) . .
C36 C33 C24 112.1(3) . .
C35 C33 C24 108.3(3) . .
C34 C33 C24 112.9(3) . .
C33 C34 H34 109.5 . .
C33 C34 H34A 109.5 . .
H34 C34 H34A 109.5 . .
C33 C34 H34B 109.5 . .
H34 C34 H34B 109.5 . .
H34A C34 H34B 109.5 . .
C33 C35 H35 109.5 . .
C33 C35 H35A 109.5 . .
H35 C35 H35A 109.5 . .
C33 C35 H35B 109.5 . .
H35 C35 H35B 109.5 . .
H35A C35 H35B 109.5 . .
C33 C36 H36 109.5 . .
C33 C36 H36A 109.5 . .
H36 C36 H36A 109.5 . .
C33 C36 H36B 109.5 . .
H36 C36 H36B 109.5 . .
H36A C36 H36B 109.5 . .
C2 N3 C2 118.1(3) . 4_565
C2 N3 Fe1 120.92(16) . .
C2 N3 Fe1 120.92(16) 4_565 .

loop_
_geom_bond_atom_site_label_1
_geom_bond_atom_site_label_2
_geom_bond_distance
_geom_bond_site_symmetry_2
Fe1 C3 1.813(4) .
Fe1 C4 1.838(5) .
Fe1 N3 1.999(3) .
Fe1 P1 2.1381(8) 4_565
Fe1 P1 2.1381(8) .
P1 C1 1.713(3) .
P1 C19 1.842(3) .
C1 C2 1.427(4) .
C1 C13 1.492(4) .
C2 N3 1.395(3) .
C2 C11 1.401(4) .
C3 N1 1.170(5) .
N1 C5 1.455(5) .
C4 N2 1.160(5) .
N2 C8 1.462(5) .
C5 C7 1.502(6) .
C5 C7 1.502(6) 4_565
C5 C6 1.506(7) .
C6 H6 0.9800 .
C6 H6A 0.9800 .
C6 H6B 0.9800 .
C7 H7 0.9800 .
C7 H7A 0.9800 .
C7 H7B 0.9800 .
C8 C10 1.508(5) .
C8 C10 1.509(5) 4_565
C8 C9 1.513(7) .
C9 H9 0.9800 .
C9 H9A 0.9800 .
C9 H9B 0.9800 .
C10 H10 0.9800 .
C10 H10A 0.9800 .
C10 H10B 0.9800 .
C11 C12 1.370(3) .
C11 H11 0.9500 .
C12 C11 1.370(3) 4_565
C12 H12 0.9500 .
C13 C14 1.382(4) .
C13 C18 1.407(4) .
C14 C15 1.394(5) .
C14 H14 0.9500 .
C15 C16 1.368(6) .
C15 H15 0.9500 .
C16 C17 1.395(6) .
C16 H16 0.9500 .
C17 C18 1.387(5) .
C17 H17 0.9500 .
C18 H18 0.9500 .
C19 C20 1.425(4) .
C19 C24 1.430(4) .
C20 C21 1.387(4) .
C20 C25 1.558(4) .
C21 C22 1.388(4) .
C21 H21 0.9500 .
C22 C23 1.383(4) .
C22 C29 1.534(4) .
C23 C24 1.396(4) .
C23 H23 0.9500 .
C24 C33 1.553(4) .
C25 C28 1.523(4) .
C25 C26 1.531(5) .
C25 C27 1.544(4) .
C26 H26 0.9800 .
C26 H26A 0.9800 .
C26 H26B 0.9800 .
C27 H27 0.9800 .
C27 H27A 0.9800 .
C27 H27B 0.9800 .
C28 H28 0.9800 .
C28 H28A 0.9800 .
C28 H28B 0.9800 .
C29 C31 1.510(5) .
C29 C30 1.514(5) .
C29 C32 1.524(5) .
C30 H30 0.9800 .
C30 H30A 0.9800 .
C30 H30B 0.9800 .
C31 H31 0.9800 .
C31 H31A 0.9800 .
C31 H31B 0.9800 .
C32 H32 0.9800 .
C32 H32A 0.9800 .
C32 H32B 0.9800 .
C33 C36 1.534(4) .
C33 C35 1.540(5) .
C33 C34 1.545(4) .
C34 H34 0.9800 .
C34 H34A 0.9800 .
C34 H34B 0.9800 .
C35 H35 0.9800 .
C35 H35A 0.9800 .
C35 H35B 0.9800 .
C36 H36 0.9800 .
C36 H36A 0.9800 .
C36 H36B 0.9800 .
N3 C2 1.395(3) 4_565

loop_
_geom_torsion_atom_site_label_1
_geom_torsion_atom_site_label_2
_geom_torsion_atom_site_label_3
_geom_torsion_atom_site_label_4
_geom_torsion
_geom_torsion_site_symmetry_1
_geom_torsion_site_symmetry_4
C3 Fe1 P1 C1 176.56(16) . .
C4 Fe1 P1 C1 82.35(17) . .
N3 Fe1 P1 C1 -12.21(14) . .
P1 Fe1 P1 C1 -71.98(14) 4_565 .
C3 Fe1 P1 C19 8.2(2) . .
C4 Fe1 P1 C19 -86.0(2) . .
N3 Fe1 P1 C19 179.5(2) . .
P1 Fe1 P1 C19 119.70(18) 4_565 .
C19 P1 C1 C2 -175.6(2) . .
Fe1 P1 C1 C2 11.4(2) . .
C19 P1 C1 C13 4.2(3) . .
Fe1 P1 C1 C13 -168.8(2) . .
C13 C1 C2 N3 177.8(3) . .
P1 C1 C2 N3 -2.4(3) . .
C13 C1 C2 C11 -7.6(4) . .
P1 C1 C2 C11 172.3(2) . .
C4 Fe1 C3 N1 180.00(8) . .
N3 Fe1 C3 N1 0.00(8) . .
P1 Fe1 C3 N1 -74.24(9) 4_565 .
P1 Fe1 C3 N1 74.25(9) . .
Fe1 C3 N1 C5 180.00(8) . .
C3 Fe1 C4 N2 0.001(7) . .
N3 Fe1 C4 N2 180.001(7) . .
P1 Fe1 C4 N2 -97.26(5) 4_565 .
P1 Fe1 C4 N2 97.26(5) . .
Fe1 C4 N2 C8 -0.001(7) . .
C3 N1 C5 C7 121.8(4) . .
C3 N1 C5 C7 -121.8(4) . 4_565
C3 N1 C5 C6 0.000(4) . .
C4 N2 C8 C10 -119.7(3) . .
C4 N2 C8 C10 119.7(3) . 4_565
C4 N2 C8 C9 0.000(1) . .
N3 C2 C11 C12 2.5(5) . .
C1 C2 C11 C12 -172.0(3) . .
C2 C11 C12 C11 2.1(6) . 4_565
C2 C1 C13 C14 122.6(3) . .
P1 C1 C13 C14 -57.3(4) . .
C2 C1 C13 C18 -55.9(4) . .
P1 C1 C13 C18 124.3(3) . .
C18 C13 C14 C15 0.5(5) . .
C1 C13 C14 C15 -178.0(3) . .
C13 C14 C15 C16 1.2(6) . .
C14 C15 C16 C17 -1.6(6) . .
C15 C16 C17 C18 0.3(6) . .
C16 C17 C18 C13 1.4(5) . .
C14 C13 C18 C17 -1.8(5) . .
C1 C13 C18 C17 176.8(3) . .
C1 P1 C19 C20 91.7(2) . .
Fe1 P1 C19 C20 -99.9(2) . .
C1 P1 C19 C24 -78.3(3) . .
Fe1 P1 C19 C24 90.1(3) . .
C24 C19 C20 C21 11.2(4) . .
P1 C19 C20 C21 -159.0(2) . .
C24 C19 C20 C25 -166.6(3) . .
P1 C19 C20 C25 23.2(4) . .
C19 C20 C21 C22 -2.8(4) . .
C25 C20 C21 C22 175.1(3) . .
C20 C21 C22 C23 -5.2(4) . .
C20 C21 C22 C29 174.7(3) . .
C21 C22 C23 C24 5.0(4) . .
C29 C22 C23 C24 -175.0(3) . .
C22 C23 C24 C19 3.2(4) . .
C22 C23 C24 C33 -174.3(3) . .
C20 C19 C24 C23 -11.3(4) . .
P1 C19 C24 C23 158.6(2) . .
C20 C19 C24 C33 166.0(3) . .
P1 C19 C24 C33 -24.0(4) . .
C21 C20 C25 C28 -125.2(3) . .
C19 C20 C25 C28 52.6(4) . .
C21 C20 C25 C26 111.5(3) . .
C19 C20 C25 C26 -70.7(4) . .
C21 C20 C25 C27 -9.4(4) . .
C19 C20 C25 C27 168.4(3) . .
C23 C22 C29 C31 -126.9(4) . .
C21 C22 C29 C31 53.2(4) . .
C23 C22 C29 C30 -5.7(5) . .
C21 C22 C29 C30 174.3(4) . .
C23 C22 C29 C32 114.3(4) . .
C21 C22 C29 C32 -65.7(4) . .
C23 C24 C33 C36 6.7(4) . .
C19 C24 C33 C36 -170.7(3) . .
C23 C24 C33 C35 124.1(3) . .
C19 C24 C33 C35 -53.2(4) . .
C23 C24 C33 C34 -112.8(3) . .
C19 C24 C33 C34 69.8(4) . .
C11 C2 N3 C2 -7.0(5) . 4_565
C1 C2 N3 C2 167.8(2) . 4_565
C11 C2 N3 Fe1 175.8(2) . .
C1 C2 N3 Fe1 -9.4(4) . .
C3 Fe1 N3 C2 88.6(2) . .
C4 Fe1 N3 C2 -91.4(2) . .
P1 Fe1 N3 C2 164.0(3) 4_565 .
P1 Fe1 N3 C2 13.2(2) . .
C3 Fe1 N3 C2 -88.6(2) . 4_565
C4 Fe1 N3 C2 91.4(2) . 4_565
P1 Fe1 N3 C2 -13.2(2) 4_565 4_565
P1 Fe1 N3 C2 -164.0(3) . 4_565
